data_7119306
loop_
_publ_author_name
'Guo, Jingjing'
'Hu, Shimin'
'Luo, Wenwen'
'Hu, Rongrong'
'Qin, Anjun'
'Zhao, Zujin'
'Tang, Ben Zhong'

_publ_section_title
;
 A novel aggregation-induced emission platform from
 2,3-diphenylbenzo[b]thiophene S,S-dioxide.
;
_journal_issue 9
_journal_name_full 'Chemical communications (Cambridge, England)'
_journal_page_first 1463
_journal_page_last 1466
_journal_paper_doi 10.1039/c6cc09892d
_journal_volume 53
_journal_year 2017
_chemical_formula_moiety 'C20 H14 O2 S'
_chemical_formula_sum 'C20 H14 O2 S'
_chemical_formula_weight 318.37
_chemical_name_systematic
; 
 ? 
;
_space_group_IT_number 9
_symmetry_cell_setting monoclinic
_symmetry_space_group_name_Hall 'C -2yc'
_symmetry_space_group_name_H-M 'C 1 c 1'
_atom_sites_solution_hydrogens geom
_atom_sites_solution_primary direct
_atom_sites_solution_secondary difmap
_audit_creation_method SHELXL-97
_audit_update_record
;
2016-08-31 deposited with the CCDC.
2017-01-03 downloaded from the CCDC.
;
_cell_angle_alpha 90.00
_cell_angle_beta 100.092(4)
_cell_angle_gamma 90.00
_cell_formula_units_Z 8
_cell_length_a 8.7763(9)
_cell_length_b 18.341(2)
_cell_length_c 19.844(2)
_cell_measurement_reflns_used 2324
_cell_measurement_temperature 172(2)
_cell_measurement_theta_max 24.30
_cell_measurement_theta_min 3.05
_cell_volume 3144.8(6)
_computing_structure_refinement 'SHELXL-97 (Sheldrick, 2008)'
_computing_structure_solution 'SHELXS-97 (Sheldrick, 2008)'
_diffrn_ambient_temperature 172(2)
_diffrn_measured_fraction_theta_full 0.987
_diffrn_measured_fraction_theta_max 0.987
_diffrn_measurement_device_type 'PHOTON100 CMOS detector'
_diffrn_measurement_method 'omega scan'
_diffrn_radiation_monochromator 'TRIUMPH curved crystal monochromator'
_diffrn_radiation_source 'fine-focus sealed tube'
_diffrn_radiation_type MoK\a
_diffrn_radiation_wavelength 0.71073
_diffrn_reflns_av_R_equivalents 0.0571
_diffrn_reflns_av_sigmaI/netI 0.0844
_diffrn_reflns_limit_h_max 10
_diffrn_reflns_limit_h_min -9
_diffrn_reflns_limit_k_max 22
_diffrn_reflns_limit_k_min -21
_diffrn_reflns_limit_l_max 23
_diffrn_reflns_limit_l_min -23
_diffrn_reflns_number 9091
_diffrn_reflns_theta_full 25.39
_diffrn_reflns_theta_max 25.39
_diffrn_reflns_theta_min 3.05
_exptl_absorpt_coefficient_mu 0.213
_exptl_absorpt_correction_T_max 0.7452
_exptl_absorpt_correction_T_min 0.6695
_exptl_absorpt_correction_type multi-scan
_exptl_absorpt_process_details 'SADABS (Bruker, 2012)'
_exptl_crystal_density_diffrn 1.345
_exptl_crystal_density_method 'not measured'
_exptl_crystal_description plate
_exptl_crystal_F_000 1328
_exptl_crystal_size_max 0.26
_exptl_crystal_size_mid 0.15
_exptl_crystal_size_min 0.09
_refine_diff_density_max 0.227
_refine_diff_density_min -0.269
_refine_diff_density_rms 0.051
_refine_ls_abs_structure_details 'Flack H D (1983), Acta Cryst. A39, 876-881'
_refine_ls_abs_structure_Flack 0.01(7)
_refine_ls_extinction_method none
_refine_ls_goodness_of_fit_ref 1.007
_refine_ls_hydrogen_treatment constr
_refine_ls_matrix_type full
_refine_ls_number_parameters 415
_refine_ls_number_reflns 5181
_refine_ls_number_restraints 2
_refine_ls_restrained_S_all 1.007
_refine_ls_R_factor_all 0.0842
_refine_ls_R_factor_gt 0.0469
_refine_ls_shift/su_max 0.000
_refine_ls_shift/su_mean 0.000
_refine_ls_structure_factor_coef Fsqd
_refine_ls_weighting_details 'calc w=1/[\s^2^(Fo^2^)+(0.0313P)^2^+0.0000P] where P=(Fo^2^+2Fc^2^)/3'
_refine_ls_weighting_scheme calc
_refine_ls_wR_factor_gt 0.0747
_refine_ls_wR_factor_ref 0.0861
_reflns_number_gt 3807
_reflns_number_total 5181
_reflns_threshold_expression >2sigma(I)
_cod_data_source_file c6cc09892d2.cif
_cod_data_source_block 1
_cod_depositor_comments
;
The following automatic conversions were performed:

'_symmetry_cell_setting' value 'Monoclinic' changed to 'monoclinic'
according to
/usr/data/users/saulius/crontab/automatic-downloads/rss-feeds/RSC/lib/dictionaries/cif_core.dic
dictionary named 'cif_core.dic' version 2.4.2 from 2011-04-26.

Automatic conversion script
Id: cif_fix_values 4268 2015-11-12 08:31:59Z antanas 

 Adding full bibliography for 7119302--7119309.cif.
;
_cod_original_sg_symbol_H-M 'Cc   '
_cod_database_code 7119306

loop_
_symmetry_equiv_pos_as_xyz
'x, y, z'
'x, -y, z+1/2'
'x+1/2, y+1/2, z'
'x+1/2, -y+1/2, z+1/2'

loop_
_atom_site_label
_atom_site_type_symbol
_atom_site_fract_x
_atom_site_fract_y
_atom_site_fract_z
_atom_site_U_iso_or_equiv
_atom_site_adp_type
_atom_site_occupancy
_atom_site_symmetry_multiplicity
_atom_site_calc_flag
_atom_site_refinement_flags
C1A C 0.4966(4) 0.02194(18) 0.04528(18) 0.0234(8) Uani 1 1 d .
C2A C 0.3472(4) 0.00997(19) 0.01786(18) 0.0212(8) Uani 1 1 d .
C3A C 0.2472(4) 0.07493(19) 0.01887(19) 0.0230(9) Uani 1 1 d .
C4A C 0.3256(4) 0.1369(2) 0.04678(18) 0.0254(9) Uani 1 1 d .
C5A C 0.2557(5) 0.2016(2) 0.0578(2) 0.0327(10) Uani 1 1 d .
H5A H 0.3141 0.2420 0.0782 0.039 Uiso 1 1 calc R
C6A C 0.0960(5) 0.2059(2) 0.0381(2) 0.0364(10) Uani 1 1 d .
H6A H 0.0434 0.2501 0.0439 0.044 Uiso 1 1 calc R
C7A C 0.0138(4) 0.1457(2) 0.0099(2) 0.0356(10) Uani 1 1 d .
H7A H -0.0954 0.1491 -0.0033 0.043 Uiso 1 1 calc R
C8A C 0.0873(4) 0.0804(2) 0.0006(2) 0.0313(10) Uani 1 1 d .
H8A H 0.0283 0.0395 -0.0182 0.038 Uiso 1 1 calc R
C9A C 0.6345(4) -0.02495(18) 0.05749(19) 0.0226(8) Uani 1 1 d .
C10A C 0.6934(4) -0.0473(2) 0.1239(2) 0.0374(11) Uani 1 1 d .
H10A H 0.6394 -0.0353 0.1599 0.045 Uiso 1 1 calc R
C11A C 0.8298(5) -0.0870(2) 0.1383(2) 0.0445(12) Uani 1 1 d .
H11A H 0.8695 -0.1012 0.1840 0.053 Uiso 1 1 calc R
C12A C 0.9068(5) -0.1055(2) 0.0869(3) 0.0463(12) Uani 1 1 d .
H12A H 1.0005 -0.1325 0.0967 0.056 Uiso 1 1 calc R
C13A C 0.8483(5) -0.0850(2) 0.0204(3) 0.0472(12) Uani 1 1 d .
H13A H 0.9013 -0.0984 -0.0155 0.057 Uiso 1 1 calc R
C14A C 0.7129(5) -0.0449(2) 0.0059(2) 0.0369(10) Uani 1 1 d .
H14A H 0.6736 -0.0309 -0.0400 0.044 Uiso 1 1 calc R
C15A C 0.2834(4) -0.06103(19) -0.00753(19) 0.0219(9) Uani 1 1 d .
C16A C 0.3018(4) -0.1224(2) 0.0344(2) 0.0273(9) Uani 1 1 d .
H16A H 0.3583 -0.1187 0.0797 0.033 Uiso 1 1 calc R
C17A C 0.2391(4) -0.18841(19) 0.0110(2) 0.0349(10) Uani 1 1 d .
H17A H 0.2515 -0.2298 0.0402 0.042 Uiso 1 1 calc R
C18A C 0.1578(4) -0.1945(2) -0.0554(2) 0.0359(11) Uani 1 1 d .
H18A H 0.1152 -0.2402 -0.0717 0.043 Uiso 1 1 calc R
C19A C 0.1390(4) -0.1345(2) -0.0974(2) 0.0349(10) Uani 1 1 d .
H19A H 0.0834 -0.1389 -0.1428 0.042 Uiso 1 1 calc R
C20A C 0.2008(4) -0.0674(2) -0.0741(2) 0.0294(10) Uani 1 1 d .
H20A H 0.1868 -0.0261 -0.1034 0.035 Uiso 1 1 calc R
C1B C 0.4166(4) 0.93006(19) 0.77220(19) 0.0246(9) Uani 1 1 d .
C2B C 0.4002(4) 0.85796(19) 0.77155(19) 0.0246(9) Uani 1 1 d .
C3B C 0.2427(4) 0.83233(19) 0.73943(19) 0.0250(9) Uani 1 1 d .
C4B C 0.1447(4) 0.8884(2) 0.71212(19) 0.0254(9) Uani 1 1 d .
C5B C -0.0086(4) 0.8783(2) 0.68597(19) 0.0322(10) Uani 1 1 d .
H5B H -0.0729 0.9181 0.6685 0.039 Uiso 1 1 calc R
C6B C -0.0670(4) 0.8081(2) 0.6858(2) 0.0381(11) Uani 1 1 d .
H6B H -0.1729 0.7992 0.6678 0.046 Uiso 1 1 calc R
C7B C 0.0282(4) 0.7508(2) 0.7119(2) 0.0392(11) Uani 1 1 d .
H7B H -0.0133 0.7029 0.7112 0.047 Uiso 1 1 calc R
C8B C 0.1826(4) 0.7621(2) 0.7388(2) 0.0317(10) Uani 1 1 d .
H8B H 0.2468 0.7224 0.7566 0.038 Uiso 1 1 calc R
C9B C 0.5508(4) 0.9779(2) 0.79680(18) 0.0249(9) Uani 1 1 d .
C10B C 0.5305(5) 1.0444(2) 0.8279(2) 0.0365(10) Uani 1 1 d .
H10B H 0.4300 1.0586 0.8345 0.044 Uiso 1 1 calc R
C11B C 0.6548(5) 1.0899(2) 0.8493(2) 0.0438(12) Uani 1 1 d .
H11B H 0.6391 1.1351 0.8704 0.053 Uiso 1 1 calc R
C12B C 0.8010(5) 1.0703(2) 0.8404(2) 0.0397(11) Uani 1 1 d .
H12B H 0.8865 1.1017 0.8550 0.048 Uiso 1 1 calc R
C13B C 0.8214(4) 1.0046(2) 0.80992(19) 0.0369(11) Uani 1 1 d .
H13B H 0.9224 0.9908 0.8038 0.044 Uiso 1 1 calc R
C14B C 0.6996(4) 0.9582(2) 0.7880(2) 0.0301(10) Uani 1 1 d .
H14B H 0.7167 0.9131 0.7670 0.036 Uiso 1 1 calc R
C15B C 0.5212(4) 0.8042(2) 0.8002(2) 0.0255(9) Uani 1 1 d .
C16B C 0.6016(4) 0.8123(2) 0.8659(2) 0.0375(11) Uani 1 1 d .
H16B H 0.5759 0.8509 0.8938 0.045 Uiso 1 1 calc R
C17B C 0.7201(5) 0.7642(2) 0.8918(2) 0.0467(12) Uani 1 1 d .
H17B H 0.7769 0.7708 0.9367 0.056 Uiso 1 1 calc R
C18B C 0.7548(5) 0.7074(3) 0.8525(3) 0.0520(13) Uani 1 1 d .
H18B H 0.8349 0.6742 0.8704 0.062 Uiso 1 1 calc R
C19B C 0.6738(5) 0.6980(2) 0.7866(3) 0.0466(12) Uani 1 1 d .
H19B H 0.6977 0.6583 0.7596 0.056 Uiso 1 1 calc R
C20B C 0.5572(4) 0.7469(2) 0.7601(2) 0.0343(10) Uani 1 1 d .
H20B H 0.5025 0.7411 0.7147 0.041 Uiso 1 1 calc R
O1A O 0.5802(3) 0.12490(14) 0.14023(13) 0.0360(7) Uani 1 1 d .
O2A O 0.6107(3) 0.15017(14) 0.02176(14) 0.0407(7) Uani 1 1 d .
O1B O 0.1712(3) 1.01695(13) 0.77222(13) 0.0310(6) Uani 1 1 d .
O2B O 0.2764(3) 1.00607(14) 0.66562(13) 0.0348(7) Uani 1 1 d .
S1A S 0.52432(9) 0.11532(5) 0.06821(5) 0.0265(2) Uani 1 1 d .
S1B S 0.24478(10) 0.97226(5) 0.72731(5) 0.0256(2) Uani 1 1 d .

loop_
_atom_site_aniso_label
_atom_site_aniso_U_11
_atom_site_aniso_U_22
_atom_site_aniso_U_33
_atom_site_aniso_U_23
_atom_site_aniso_U_13
_atom_site_aniso_U_12
C1A 0.027(2) 0.0171(19) 0.027(2) -0.0016(16) 0.0073(17) -0.0014(17)
C2A 0.018(2) 0.0213(19) 0.025(2) 0.0031(17) 0.0048(16) -0.0014(16)
C3A 0.025(2) 0.020(2) 0.024(2) 0.0036(17) 0.0032(16) -0.0009(18)
C4A 0.022(2) 0.026(2) 0.029(2) 0.0043(18) 0.0048(17) 0.0000(17)
C5A 0.038(2) 0.020(2) 0.040(3) -0.0003(18) 0.007(2) 0.0021(18)
C6A 0.036(3) 0.030(2) 0.044(3) 0.003(2) 0.009(2) 0.008(2)
C7A 0.026(2) 0.035(2) 0.046(3) 0.007(2) 0.0079(19) 0.007(2)
C8A 0.024(2) 0.028(2) 0.040(3) 0.0008(19) 0.0001(18) -0.0043(18)
C9A 0.0158(19) 0.0170(19) 0.035(2) -0.0030(17) 0.0031(16) -0.0053(16)
C10A 0.038(3) 0.034(2) 0.040(3) -0.006(2) 0.005(2) 0.013(2)
C11A 0.041(3) 0.041(3) 0.047(3) -0.005(2) -0.004(2) 0.014(2)
C12A 0.026(2) 0.027(2) 0.085(4) 0.002(2) 0.007(2) 0.0054(19)
C13A 0.042(3) 0.033(2) 0.077(4) -0.003(2) 0.037(3) 0.008(2)
C14A 0.041(3) 0.030(2) 0.044(3) 0.002(2) 0.020(2) 0.001(2)
C15A 0.015(2) 0.023(2) 0.029(2) -0.0042(17) 0.0073(17) -0.0016(16)
C16A 0.022(2) 0.024(2) 0.035(2) -0.0028(18) 0.0050(17) -0.0011(16)
C17A 0.028(2) 0.021(2) 0.054(3) 0.003(2) 0.001(2) -0.0035(18)
C18A 0.029(2) 0.021(2) 0.059(3) -0.017(2) 0.012(2) -0.0054(18)
C19A 0.028(2) 0.043(3) 0.033(3) -0.015(2) 0.0047(18) -0.003(2)
C20A 0.025(2) 0.033(2) 0.030(3) -0.0038(19) 0.0061(18) -0.0071(19)
C1B 0.021(2) 0.027(2) 0.026(2) 0.0007(17) 0.0061(17) 0.0043(17)
C2B 0.024(2) 0.025(2) 0.028(2) -0.0003(18) 0.0126(17) 0.0018(17)
C3B 0.0195(19) 0.028(2) 0.027(2) -0.0014(18) 0.0056(17) -0.0002(18)
C4B 0.026(2) 0.026(2) 0.025(2) 0.0021(18) 0.0065(17) 0.0007(18)
C5B 0.028(2) 0.035(2) 0.033(2) 0.0016(19) 0.0033(18) 0.0057(19)
C6B 0.024(2) 0.045(3) 0.044(3) -0.003(2) 0.0013(19) -0.002(2)
C7B 0.034(3) 0.033(2) 0.051(3) -0.002(2) 0.007(2) -0.003(2)
C8B 0.031(2) 0.025(2) 0.039(3) 0.0024(19) 0.0052(19) 0.0017(17)
C9B 0.021(2) 0.028(2) 0.026(2) 0.0021(18) 0.0051(16) -0.0006(17)
C10B 0.031(2) 0.027(2) 0.051(3) -0.006(2) 0.005(2) 0.0094(19)
C11B 0.039(3) 0.029(2) 0.062(3) -0.010(2) 0.004(2) -0.006(2)
C12B 0.034(3) 0.039(3) 0.043(3) -0.001(2) 0.000(2) -0.014(2)
C13B 0.019(2) 0.055(3) 0.035(3) 0.004(2) 0.0009(18) -0.003(2)
C14B 0.027(2) 0.029(2) 0.033(2) -0.0025(18) 0.0040(18) 0.0004(18)
C15B 0.018(2) 0.024(2) 0.034(2) 0.0056(18) 0.0042(18) 0.0024(17)
C16B 0.037(3) 0.033(2) 0.043(3) 0.009(2) 0.009(2) 0.008(2)
C17B 0.043(3) 0.051(3) 0.043(3) 0.020(2) 0.000(2) 0.010(2)
C18B 0.036(3) 0.044(3) 0.075(4) 0.025(3) 0.008(3) 0.023(2)
C19B 0.038(3) 0.029(2) 0.076(4) 0.006(2) 0.021(3) 0.009(2)
C20B 0.029(2) 0.027(2) 0.048(3) 0.002(2) 0.008(2) 0.0030(19)
O1A 0.0323(15) 0.0362(16) 0.0341(16) -0.0131(13) -0.0090(12) -0.0029(13)
O2A 0.0363(16) 0.0310(16) 0.059(2) 0.0044(14) 0.0189(14) -0.0114(13)
O1B 0.0286(14) 0.0251(15) 0.0411(17) -0.0041(13) 0.0110(12) 0.0073(12)
O2B 0.0393(16) 0.0321(15) 0.0341(16) 0.0120(13) 0.0095(12) 0.0038(13)
S1A 0.0230(5) 0.0178(5) 0.0382(7) -0.0021(5) 0.0035(5) -0.0035(4)
S1B 0.0229(5) 0.0229(5) 0.0316(6) 0.0039(5) 0.0065(4) 0.0044(4)

loop_
_atom_type_symbol
_atom_type_description
_atom_type_scat_dispersion_real
_atom_type_scat_dispersion_imag
_atom_type_scat_source
C C 0.0033 0.0016 'International Tables Vol C Tables 4.2.6.8 and 6.1.1.4'
H H 0.0000 0.0000 'International Tables Vol C Tables 4.2.6.8 and 6.1.1.4'
S S 0.1246 0.1234 'International Tables Vol C Tables 4.2.6.8 and 6.1.1.4'
O O 0.0106 0.0060 'International Tables Vol C Tables 4.2.6.8 and 6.1.1.4'

loop_
_geom_angle_atom_site_label_1
_geom_angle_atom_site_label_2
_geom_angle_atom_site_label_3
_geom_angle
C2A C1A C9A 133.4(3)
C2A C1A S1A 109.9(3)
C9A C1A S1A 116.7(2)
C1A C2A C15A 124.6(3)
C1A C2A C3A 113.6(3)
C15A C2A C3A 121.7(3)
C8A C3A C4A 116.8(3)
C8A C3A C2A 128.9(3)
C4A C3A C2A 114.2(3)
C5A C4A C3A 124.5(3)
C5A C4A S1A 127.3(3)
C3A C4A S1A 108.1(3)
C4A C5A C6A 117.5(4)
C4A C5A H5A 121.3
C6A C5A H5A 121.3
C7A C6A C5A 119.9(4)
C7A C6A H6A 120.1
C5A C6A H6A 120.1
C6A C7A C8A 121.4(4)
C6A C7A H7A 119.3
C8A C7A H7A 119.3
C7A C8A C3A 119.9(3)
C7A C8A H8A 120.1
C3A C8A H8A 120.1
C14A C9A C10A 118.4(4)
C14A C9A C1A 122.4(3)
C10A C9A C1A 119.1(3)
C11A C10A C9A 120.9(4)
C11A C10A H10A 119.6
C9A C10A H10A 119.6
C12A C11A C10A 120.1(4)
C12A C11A H11A 120.0
C10A C11A H11A 120.0
C11A C12A C13A 119.8(4)
C11A C12A H12A 120.1
C13A C12A H12A 120.1
C12A C13A C14A 120.4(4)
C12A C13A H13A 119.8
C14A C13A H13A 119.8
C9A C14A C13A 120.5(4)
C9A C14A H14A 119.7
C13A C14A H14A 119.7
C16A C15A C20A 119.0(3)
C16A C15A C2A 120.9(3)
C20A C15A C2A 120.1(3)
C17A C16A C15A 120.7(4)
C17A C16A H16A 119.6
C15A C16A H16A 119.6
C16A C17A C18A 120.0(4)
C16A C17A H17A 120.0
C18A C17A H17A 120.0
C19A C18A C17A 119.9(4)
C19A C18A H18A 120.1
C17A C18A H18A 120.1
C18A C19A C20A 120.7(4)
C18A C19A H19A 119.7
C20A C19A H19A 119.7
C19A C20A C15A 119.7(4)
C19A C20A H20A 120.2
C15A C20A H20A 120.2
C2B C1B C9B 132.1(3)
C2B C1B S1B 110.2(3)
C9B C1B S1B 117.4(3)
C1B C2B C15B 125.9(3)
C1B C2B C3B 114.0(3)
C15B C2B C3B 120.0(3)
C4B C3B C8B 118.3(3)
C4B C3B C2B 113.4(3)
C8B C3B C2B 128.1(3)
C5B C4B C3B 123.3(3)
C5B C4B S1B 127.4(3)
C3B C4B S1B 108.8(3)
C4B C5B C6B 117.7(3)
C4B C5B H5B 121.2
C6B C5B H5B 121.2
C7B C6B C5B 120.4(3)
C7B C6B H6B 119.8
C5B C6B H6B 119.8
C8B C7B C6B 121.1(4)
C8B C7B H7B 119.5
C6B C7B H7B 119.5
C7B C8B C3B 119.2(4)
C7B C8B H8B 120.4
C3B C8B H8B 120.4
C10B C9B C14B 118.5(3)
C10B C9B C1B 120.5(3)
C14B C9B C1B 120.9(3)
C11B C10B C9B 120.7(4)
C11B C10B H10B 119.7
C9B C10B H10B 119.7
C12B C11B C10B 120.6(4)
C12B C11B H11B 119.7
C10B C11B H11B 119.7
C13B C12B C11B 118.8(4)
C13B C12B H12B 120.6
C11B C12B H12B 120.6
C12B C13B C14B 121.8(4)
C12B C13B H13B 119.1
C14B C13B H13B 119.1
C13B C14B C9B 119.6(4)
C13B C14B H14B 120.2
C9B C14B H14B 120.2
C16B C15B C20B 119.7(3)
C16B C15B C2B 120.2(4)
C20B C15B C2B 120.1(3)
C15B C16B C17B 120.4(4)
C15B C16B H16B 119.8
C17B C16B H16B 119.8
C18B C17B C16B 119.9(4)
C18B C17B H17B 120.0
C16B C17B H17B 120.0
C17B C18B C19B 120.3(4)
C17B C18B H18B 119.8
C19B C18B H18B 119.8
C18B C19B C20B 119.9(4)
C18B C19B H19B 120.1
C20B C19B H19B 120.1
C15B C20B C19B 119.7(4)
C15B C20B H20B 120.1
C19B C20B H20B 120.1
O1A S1A O2A 117.08(17)
O1A S1A C4A 111.24(17)
O2A S1A C4A 110.76(17)
O1A S1A C1A 112.31(16)
O2A S1A C1A 109.09(17)
C4A S1A C1A 93.99(17)
O2B S1B O1B 116.96(15)
O2B S1B C4B 113.10(17)
O1B S1B C4B 109.65(16)
O2B S1B C1B 109.78(17)
O1B S1B C1B 111.57(16)
C4B S1B C1B 93.35(17)

loop_
_geom_bond_atom_site_label_1
_geom_bond_atom_site_label_2
_geom_bond_distance
C1A C2A 1.346(5)
C1A C9A 1.470(5)
C1A S1A 1.778(3)
C2A C15A 1.471(5)
C2A C3A 1.482(5)
C3A C8A 1.390(5)
C3A C4A 1.393(5)
C4A C5A 1.371(5)
C4A S1A 1.767(4)
C5A C6A 1.390(5)
C5A H5A 0.9500
C6A C7A 1.381(5)
C6A H6A 0.9500
C7A C8A 1.389(5)
C7A H7A 0.9500
C8A H8A 0.9500
C9A C14A 1.378(5)
C9A C10A 1.391(5)
C10A C11A 1.387(5)
C10A H10A 0.9500
C11A C12A 1.361(6)
C11A H11A 0.9500
C12A C13A 1.381(6)
C12A H12A 0.9500
C13A C14A 1.385(5)
C13A H13A 0.9500
C14A H14A 0.9500
C15A C16A 1.392(5)
C15A C20A 1.397(5)
C16A C17A 1.377(5)
C16A H16A 0.9500
C17A C18A 1.388(5)
C17A H17A 0.9500
C18A C19A 1.373(5)
C18A H18A 0.9500
C19A C20A 1.391(5)
C19A H19A 0.9500
C20A H20A 0.9500
C1B C2B 1.330(5)
C1B C9B 1.481(5)
C1B S1B 1.787(4)
C2B C15B 1.487(5)
C2B C3B 1.493(5)
C3B C4B 1.388(5)
C3B C8B 1.391(5)
C4B C5B 1.367(5)
C4B S1B 1.771(4)
C5B C6B 1.386(5)
C5B H5B 0.9500
C6B C7B 1.385(5)
C6B H6B 0.9500
C7B C8B 1.382(5)
C7B H7B 0.9500
C8B H8B 0.9500
C9B C10B 1.393(5)
C9B C14B 1.394(5)
C10B C11B 1.380(5)
C10B H10B 0.9500
C11B C12B 1.374(6)
C11B H11B 0.9500
C12B C13B 1.375(5)
C12B H12B 0.9500
C13B C14B 1.375(5)
C13B H13B 0.9500
C14B H14B 0.9500
C15B C16B 1.378(5)
C15B C20B 1.388(5)
C16B C17B 1.392(5)
C16B H16B 0.9500
C17B C18B 1.367(6)
C17B H17B 0.9500
C18B C19B 1.384(6)
C18B H18B 0.9500
C19B C20B 1.393(5)
C19B H19B 0.9500
C20B H20B 0.9500
O1A S1A 1.438(3)
O2A S1A 1.442(3)
O1B S1B 1.444(2)
O2B S1B 1.442(3)
